data_1543163
loop_
_publ_author_name
'Chen, Ming'
'Yang, Chao'
'Wang, Yanpei'
'Li, Dazhi'
'Xia, Wujiong'

_publ_section_title
;
 UV Light Induced Direct Synthesis of Phenanthrene Derivatives from a
 Linear 3-Aryl-N-(arylsulfonyl) Propiolamides.
;
_journal_issue 9
_journal_name_full 'Organic letters'
_journal_page_first 2280
_journal_page_last 2283
_journal_paper_doi 10.1021/acs.orglett.6b00878
_journal_volume 18
_journal_year 2016
_chemical_absolute_configuration unk
_chemical_formula_moiety 'C16 H10 F N O3 S'
_chemical_formula_sum 'C16 H10 F N O3 S'
_chemical_formula_weight 315.31
_space_group_crystal_system monoclinic
_space_group_IT_number 4
_space_group_name_Hall 'P 2yb'
_space_group_name_H-M_alt 'P 1 21 1'
_symmetry_space_group_name_Hall 'P 2yb'
_symmetry_space_group_name_H-M 'P 1 21 1'
_atom_sites_solution_hydrogens geom
_audit_creation_date 2015-12-04
_audit_creation_method
;
Olex2 1.2
(compiled 2015.09.30 svn.r3233 for OlexSys, GUI svn.r5103)
;
_cell_angle_alpha 90
_cell_angle_beta 104.893(7)
_cell_angle_gamma 90
_cell_formula_units_Z 2
_cell_length_a 6.8436(5)
_cell_length_b 10.3886(6)
_cell_length_c 9.9058(6)
_cell_measurement_reflns_used 1199
_cell_measurement_temperature 293(2)
_cell_measurement_theta_max 24.5390
_cell_measurement_theta_min 3.9140
_cell_volume 680.60(8)
_computing_cell_refinement 'CrysAlisPro 1.171.38.41 (Rigaku OD, 2015)'
_computing_data_collection 'CrysAlisPro 1.171.38.41 (Rigaku OD, 2015)'
_computing_data_reduction 'CrysAlisPro 1.171.38.41 (Rigaku OD, 2015)'
_computing_molecular_graphics 'Olex2 (Dolomanov et al., 2009)'
_computing_publication_material 'Olex2 (Dolomanov et al., 2009)'
_computing_structure_refinement 'ShelXL (Sheldrick, 2015)'
_computing_structure_solution 'ShelXT (Sheldrick, 2015)'
_diffrn_ambient_temperature 293(2)
_diffrn_detector 'CCD plate'
_diffrn_detector_area_resol_mean 15.9737
_diffrn_detector_type Eos
_diffrn_measured_fraction_theta_full 0.996
_diffrn_measured_fraction_theta_max 0.996
_diffrn_measurement_details
;
List of Runs (angles in degrees, time in seconds):

--------------------------------------------------------------------------
  1  \w     -3.00  88.00   1.00    9.00    --   18.81  57.00 150.00   91
  2  \w     -9.00  56.00   1.00    9.00    --   18.81  37.00 120.00   65
  3  \w    -20.00   8.00   1.00    9.00    --   18.81 -99.00 -60.00   28
  4  \w    -51.00   3.00   1.00    9.00    --   18.81 -77.00-150.00   54
  5  \w    -13.00  12.00   1.00    9.00    --  -19.74 -77.00 -60.00   25
;
_diffrn_measurement_device 'four-circle diffractometer'
_diffrn_measurement_device_type 'SuperNova, Dual, Cu at zero, Eos'
_diffrn_measurement_method '\w scans'
_diffrn_orient_matrix_type 'CrysAlisPro convention (1999,Acta A55,543-557)'
_diffrn_orient_matrix_UB_11 -0.0821775000
_diffrn_orient_matrix_UB_12 0.0067860000
_diffrn_orient_matrix_UB_13 0.0309154000
_diffrn_orient_matrix_UB_21 0.0682422000
_diffrn_orient_matrix_UB_22 0.0180064000
_diffrn_orient_matrix_UB_23 0.0639794000
_diffrn_orient_matrix_UB_31 -0.0102845000
_diffrn_orient_matrix_UB_32 0.0654998000
_diffrn_orient_matrix_UB_33 -0.0208449000
_diffrn_radiation_monochromator mirror
_diffrn_radiation_probe x-ray
_diffrn_radiation_type MoK\a
_diffrn_radiation_wavelength 0.71073
_diffrn_reflns_av_R_equivalents 0.0223
_diffrn_reflns_av_unetI/netI 0.0423
_diffrn_reflns_Laue_measured_fraction_full 0.996
_diffrn_reflns_Laue_measured_fraction_max 0.996
_diffrn_reflns_limit_h_max 8
_diffrn_reflns_limit_h_min -8
_diffrn_reflns_limit_k_max 8
_diffrn_reflns_limit_k_min -12
_diffrn_reflns_limit_l_max 8
_diffrn_reflns_limit_l_min -11
_diffrn_reflns_number 3021
_diffrn_reflns_point_group_measured_fraction_full 0.754
_diffrn_reflns_point_group_measured_fraction_max 0.754
_diffrn_reflns_theta_full 25.335
_diffrn_reflns_theta_max 25.335
_diffrn_reflns_theta_min 3.080
_diffrn_source 'micro-focus sealed X-ray tube'
_diffrn_source_type 'SuperNova (Mo) X-ray Source'
_exptl_absorpt_coefficient_mu 0.262
_exptl_absorpt_correction_T_max 1.00000
_exptl_absorpt_correction_T_min 0.79314
_exptl_absorpt_correction_type multi-scan
_exptl_absorpt_process_details
;
CrysAlisPro 1.171.38.41 (Rigaku Oxford Diffraction, 2015)
Empirical absorption correction using spherical harmonics,
 implemented in SCALE3 ABSPACK scaling algorithm.
;
_exptl_crystal_colour 'clear light colourless'
_exptl_crystal_colour_lustre clear
_exptl_crystal_colour_modifier light
_exptl_crystal_colour_primary colourless
_exptl_crystal_density_diffrn 1.539
_exptl_crystal_description block
_exptl_crystal_F_000 324
_exptl_crystal_size_max 0.1
_exptl_crystal_size_mid 0.05
_exptl_crystal_size_min 0.03
_refine_diff_density_max 0.272
_refine_diff_density_min -0.200
_refine_diff_density_rms 0.045
_refine_ls_abs_structure_details
;
 Flack x determined using 348 quotients [(I+)-(I-)]/[(I+)+(I-)]
 (Parsons, Flack and Wagner, Acta Cryst. B69 (2013) 249-259).
;
_refine_ls_abs_structure_Flack 0.84(9)
_refine_ls_extinction_method none
_refine_ls_goodness_of_fit_ref 1.066
_refine_ls_hydrogen_treatment constr
_refine_ls_matrix_type full
_refine_ls_number_parameters 200
_refine_ls_number_reflns 1875
_refine_ls_number_restraints 1
_refine_ls_restrained_S_all 1.066
_refine_ls_R_factor_all 0.0671
_refine_ls_R_factor_gt 0.0500
_refine_ls_shift/su_max 0.000
_refine_ls_shift/su_mean 0.000
_refine_ls_structure_factor_coef Fsqd
_refine_ls_weighting_details 'w=1/[\s^2^(Fo^2^)+(0.0448P)^2^+0.2158P] where P=(Fo^2^+2Fc^2^)/3'
_refine_ls_weighting_scheme calc
_refine_ls_wR_factor_gt 0.1079
_refine_ls_wR_factor_ref 0.1216
_reflns_Friedel_coverage 0.428
_reflns_Friedel_fraction_full 0.481
_reflns_Friedel_fraction_max 0.481
_reflns_number_gt 1468
_reflns_number_total 1875
_reflns_threshold_expression 'I > 2\s(I)'
_cod_data_source_file ol6b00878_si_003.cif
_cod_data_source_block 20151202-2
_cod_depositor_comments 'Adding full bibliography for 1543162--1543163.cif.'
_cod_database_code 1543163
_chemical_oxdiff_formula 'C H N O F S'
_shelx_space_group_comment
;
The symmetry employed for this shelxl refinement is uniquely defined
by the following loop, which should always be used as a source of
symmetry information in preference to the above space-group names.
They are only intended as comments.
;
_reflns_odcompleteness_completeness 99.80
_reflns_odcompleteness_iscentric 1
_reflns_odcompleteness_theta 26.32
_olex2_refinement_description
;
1. Fixed Uiso
 At 1.2 times of:
  All C(H) groups
 At 1.5 times of:
  All C(H,H,H) groups
2.a Aromatic/amide H refined with riding coordinates:
 C5(H5), C6(H6), C7(H7), C8(H8), C12(H12), C13(H13), C14(H14)
2.b Idealised Me refined as rotating group:
 C16(H16A,H16B,H16C)
;
_shelx_shelxl_version_number 2014/7
_olex2_date_sample_data_collection 2015-12-02
_olex2_submission_special_instructions 'No special instructions were received'
_oxdiff_exptl_absorpt_empirical_details
;
Empirical correction (ABSPACK) includes:
- Absorption correction using spherical harmonics
- Frame scaling
;
_oxdiff_exptl_absorpt_empirical_full_max 1.456
_oxdiff_exptl_absorpt_empirical_full_min 0.757

loop_
_space_group_symop_operation_xyz
'x, y, z'
'-x, y+1/2, -z'

loop_
_atom_site_label
_atom_site_type_symbol
_atom_site_fract_x
_atom_site_fract_y
_atom_site_fract_z
_atom_site_U_iso_or_equiv
_atom_site_adp_type
_atom_site_occupancy
_atom_site_site_symmetry_order
_atom_site_calc_flag
_atom_site_refinement_flags_posn
S1 S -0.5897(2) -0.45512(19) -0.19983(14) 0.0595(4) Uani 1 1 d .
F1 F -0.9783(8) -0.6098(6) -0.8819(5) 0.124(2) Uani 1 1 d .
O1 O -0.6852(7) -0.1494(4) -0.3970(5) 0.0698(14) Uani 1 1 d .
O2 O -0.3840(6) -0.4943(5) -0.1497(4) 0.0865(15) Uani 1 1 d .
O3 O -0.7293(8) -0.4945(5) -0.1228(4) 0.0887(16) Uani 1 1 d .
N1 N -0.6016(9) -0.2984(5) -0.2242(5) 0.0619(15) Uani 1 1 d .
C1 C -0.6705(9) -0.2615(6) -0.3614(7) 0.0487(15) Uani 1 1 d .
C2 C -0.7195(8) -0.3762(6) -0.4521(5) 0.0406(12) Uani 1 1 d .
C3 C -0.6847(7) -0.4884(5) -0.3792(5) 0.0424(13) Uani 1 1 d .
C4 C -0.7179(8) -0.6124(6) -0.4386(7) 0.0470(15) Uani 1 1 d .
C5 C -0.6715(11) -0.7246(6) -0.3537(9) 0.067(2) Uani 1 1 d .
H5 H -0.6189 -0.7171 -0.2576 0.080 Uiso 1 1 calc R
C6 C -0.7051(13) -0.8430(7) -0.4146(11) 0.090(3) Uani 1 1 d .
H6 H -0.6733 -0.9169 -0.3603 0.108 Uiso 1 1 calc R
C7 C -0.7847(12) -0.8528(7) -0.5539(11) 0.087(3) Uani 1 1 d .
H7 H -0.8084 -0.9344 -0.5934 0.104 Uiso 1 1 calc R
C8 C -0.8318(11) -0.7478(7) -0.6393(9) 0.076(2) Uani 1 1 d .
H8 H -0.8846 -0.7599 -0.7347 0.091 Uiso 1 1 calc R
C9 C -0.8018(9) -0.6201(6) -0.5852(7) 0.0524(16) Uani 1 1 d .
C10 C -0.8455(8) -0.5015(7) -0.6644(6) 0.0547(16) Uani 1 1 d .
C11 C -0.8027(8) -0.3777(7) -0.6010(5) 0.0478(14) Uani 1 1 d .
C12 C -0.8396(10) -0.2657(8) -0.6793(7) 0.0638(19) Uani 1 1 d .
H12 H -0.8100 -0.1866 -0.6349 0.077 Uiso 1 1 calc R
C13 C -0.9192(12) -0.2696(10) -0.8211(9) 0.091(3) Uani 1 1 d .
H13 H -0.9429 -0.1940 -0.8729 0.109 Uiso 1 1 calc R
C14 C -0.9640(11) -0.3886(12) -0.8864(7) 0.088(3) Uani 1 1 d .
H14 H -1.0190 -0.3933 -0.9825 0.105 Uiso 1 1 calc R
C15 C -0.9277(10) -0.4949(9) -0.8107(7) 0.072(2) Uani 1 1 d .
C16 C -0.5345(12) -0.2089(8) -0.1078(7) 0.088(2) Uani 1 1 d .
H16A H -0.3920 -0.1938 -0.0920 0.132 Uiso 1 1 calc GR
H16B H -0.5612 -0.2452 -0.0252 0.132 Uiso 1 1 calc GR
H16C H -0.6061 -0.1290 -0.1297 0.132 Uiso 1 1 calc GR

loop_
_atom_site_aniso_label
_atom_site_aniso_U_11
_atom_site_aniso_U_22
_atom_site_aniso_U_33
_atom_site_aniso_U_23
_atom_site_aniso_U_13
_atom_site_aniso_U_12
S1 0.0794(10) 0.0516(8) 0.0440(7) 0.0038(8) 0.0096(6) 0.0029(10)
F1 0.126(4) 0.155(6) 0.077(3) -0.061(4) 0.000(3) -0.020(4)
O1 0.088(3) 0.037(3) 0.082(3) 0.000(3) 0.017(3) 0.001(3)
O2 0.081(3) 0.077(4) 0.079(3) 0.005(3) -0.020(2) 0.020(3)
O3 0.130(4) 0.084(4) 0.068(3) 0.003(3) 0.054(3) -0.010(3)
N1 0.087(4) 0.047(3) 0.047(3) -0.008(3) 0.010(3) -0.003(3)
C1 0.051(4) 0.035(3) 0.061(4) -0.006(3) 0.015(3) -0.001(3)
C2 0.043(3) 0.032(3) 0.045(3) -0.002(3) 0.008(2) 0.001(3)
C3 0.046(3) 0.038(3) 0.042(3) 0.000(3) 0.010(2) 0.003(3)
C4 0.047(3) 0.029(3) 0.070(4) -0.007(3) 0.023(3) -0.001(3)
C5 0.063(4) 0.043(4) 0.095(5) 0.008(4) 0.021(4) 0.001(3)
C6 0.082(6) 0.037(5) 0.163(9) 0.001(5) 0.056(6) 0.006(4)
C7 0.079(5) 0.035(4) 0.162(8) -0.032(5) 0.058(6) -0.016(4)
C8 0.069(5) 0.065(5) 0.101(6) -0.046(5) 0.035(4) -0.018(4)
C9 0.041(3) 0.046(4) 0.074(4) -0.024(3) 0.023(3) -0.007(3)
C10 0.044(3) 0.067(4) 0.052(3) -0.019(4) 0.012(2) -0.005(3)
C11 0.043(3) 0.053(3) 0.047(3) 0.000(3) 0.011(2) -0.001(3)
C12 0.061(4) 0.075(5) 0.050(4) 0.020(4) 0.005(3) 0.005(4)
C13 0.081(5) 0.127(9) 0.063(5) 0.039(6) 0.017(4) 0.017(5)
C14 0.078(5) 0.144(8) 0.039(3) -0.010(6) 0.011(3) 0.000(6)
C15 0.072(4) 0.099(7) 0.042(3) -0.022(4) 0.010(3) -0.003(5)
C16 0.108(6) 0.083(6) 0.064(4) -0.039(4) 0.005(4) -0.011(5)

loop_
_atom_type_symbol
_atom_type_description
_atom_type_scat_dispersion_real
_atom_type_scat_dispersion_imag
_atom_type_scat_source
C C 0.0033 0.0016 'International Tables Vol C Tables 4.2.6.8 and 6.1.1.4'
H H 0.0000 0.0000 'International Tables Vol C Tables 4.2.6.8 and 6.1.1.4'
F F 0.0171 0.0103 'International Tables Vol C Tables 4.2.6.8 and 6.1.1.4'
N N 0.0061 0.0033 'International Tables Vol C Tables 4.2.6.8 and 6.1.1.4'
O O 0.0106 0.0060 'International Tables Vol C Tables 4.2.6.8 and 6.1.1.4'
S S 0.1246 0.1234 'International Tables Vol C Tables 4.2.6.8 and 6.1.1.4'

loop_
_geom_angle_atom_site_label_1
_geom_angle_atom_site_label_2
_geom_angle_atom_site_label_3
_geom_angle
O2 S1 O3 118.0(3)
O2 S1 N1 109.9(3)
O2 S1 C3 111.7(3)
O3 S1 N1 110.3(3)
O3 S1 C3 111.0(3)
N1 S1 C3 93.1(3)
C1 N1 S1 114.4(4)
C1 N1 C16 124.2(6)
C16 N1 S1 121.4(5)
O1 C1 N1 122.5(6)
O1 C1 C2 127.5(6)
N1 C1 C2 110.0(5)
C3 C2 C1 112.7(4)
C3 C2 C11 120.3(5)
C11 C2 C1 126.9(6)
C2 C3 S1 109.7(4)
C2 C3 C4 125.0(5)
C4 C3 S1 125.3(4)
C3 C4 C5 120.9(6)
C3 C4 C9 117.3(5)
C9 C4 C5 121.9(6)
C4 C5 H5 120.3
C6 C5 C4 119.4(8)
C6 C5 H5 120.3
C5 C6 H6 120.1
C7 C6 C5 119.8(8)
C7 C6 H6 120.1
C6 C7 H7 118.6
C6 C7 C8 122.7(7)
C8 C7 H7 118.6
C7 C8 H8 119.3
C7 C8 C9 121.5(7)
C9 C8 H8 119.3
C4 C9 C8 114.7(6)
C4 C9 C10 118.6(5)
C8 C9 C10 126.7(7)
C11 C10 C9 122.5(5)
C15 C10 C9 124.6(7)
C15 C10 C11 112.9(6)
C10 C11 C2 116.3(6)
C12 C11 C2 122.2(6)
C12 C11 C10 121.6(5)
C11 C12 H12 119.5
C13 C12 C11 121.1(8)
C13 C12 H12 119.5
C12 C13 H13 120.5
C12 C13 C14 119.0(8)
C14 C13 H13 120.5
C13 C14 H14 120.3
C15 C14 C13 119.4(6)
C15 C14 H14 120.3
F1 C15 C10 117.4(8)
C14 C15 F1 116.4(6)
C14 C15 C10 126.1(7)
N1 C16 H16A 109.5
N1 C16 H16B 109.5
N1 C16 H16C 109.5
H16A C16 H16B 109.5
H16A C16 H16C 109.5
H16B C16 H16C 109.5

loop_
_geom_bond_atom_site_label_1
_geom_bond_atom_site_label_2
_geom_bond_distance
S1 O2 1.426(4)
S1 O3 1.427(4)
S1 N1 1.645(5)
S1 C3 1.762(5)
F1 C15 1.384(9)
O1 C1 1.213(7)
N1 C1 1.374(7)
N1 C16 1.460(8)
C1 C2 1.479(8)
C2 C3 1.360(8)
C2 C11 1.438(7)
C3 C4 1.410(7)
C4 C5 1.425(8)
C4 C9 1.420(9)
C5 H5 0.9300
C5 C6 1.364(10)
C6 H6 0.9300
C6 C7 1.351(11)
C7 H7 0.9300
C7 C8 1.367(12)
C8 H8 0.9300
C8 C9 1.425(9)
C9 C10 1.449(9)
C10 C11 1.428(8)
C10 C15 1.416(8)
C11 C12 1.385(9)
C12 H12 0.9300
C12 C13 1.371(10)
C13 H13 0.9300
C13 C14 1.392(13)
C14 H14 0.9300
C14 C15 1.322(12)
C16 H16A 0.9600
C16 H16B 0.9600
C16 H16C 0.9600

loop_
_geom_torsion_atom_site_label_1
_geom_torsion_atom_site_label_2
_geom_torsion_atom_site_label_3
_geom_torsion_atom_site_label_4
_geom_torsion
S1 N1 C1 O1 -178.9(5)
S1 N1 C1 C2 0.9(7)
S1 C3 C4 C5 -1.1(8)
S1 C3 C4 C9 178.0(4)
O1 C1 C2 C3 179.6(6)
O1 C1 C2 C11 -2.7(10)
O2 S1 N1 C1 113.4(5)
O2 S1 N1 C16 -64.0(6)
O2 S1 C3 C2 -112.0(4)
O2 S1 C3 C4 67.5(5)
O3 S1 N1 C1 -114.8(5)
O3 S1 N1 C16 67.8(6)
O3 S1 C3 C2 114.1(4)
O3 S1 C3 C4 -66.5(5)
N1 S1 C3 C2 0.9(5)
N1 S1 C3 C4 -179.6(4)
N1 C1 C2 C3 -0.2(7)
N1 C1 C2 C11 177.5(5)
C1 C2 C3 S1 -0.6(6)
C1 C2 C3 C4 180.0(5)
C1 C2 C11 C10 -177.2(6)
C1 C2 C11 C12 2.8(9)
C2 C3 C4 C5 178.3(6)
C2 C3 C4 C9 -2.7(8)
C2 C11 C12 C13 -179.9(6)
C3 S1 N1 C1 -1.1(5)
C3 S1 N1 C16 -178.4(5)
C3 C2 C11 C10 0.3(7)
C3 C2 C11 C12 -179.7(6)
C3 C4 C5 C6 -179.9(6)
C3 C4 C9 C8 180.0(5)
C3 C4 C9 C10 0.7(7)
C4 C5 C6 C7 -1.0(12)
C4 C9 C10 C11 1.6(8)
C4 C9 C10 C15 179.6(5)
C5 C4 C9 C8 -1.0(8)
C5 C4 C9 C10 179.8(6)
C5 C6 C7 C8 0.9(12)
C6 C7 C8 C9 -0.9(12)
C7 C8 C9 C4 0.8(9)
C7 C8 C9 C10 180.0(6)
C8 C9 C10 C11 -177.5(6)
C8 C9 C10 C15 0.4(9)
C9 C4 C5 C6 1.1(10)
C9 C10 C11 C2 -2.1(7)
C9 C10 C11 C12 177.9(6)
C9 C10 C15 F1 3.1(9)
C9 C10 C15 C14 -178.0(6)
C10 C11 C12 C13 0.1(10)
C11 C2 C3 S1 -178.4(4)
C11 C2 C3 C4 2.2(8)
C11 C10 C15 F1 -178.8(5)
C11 C10 C15 C14 0.1(9)
C11 C12 C13 C14 0.3(12)
C12 C13 C14 C15 -0.5(12)
C13 C14 C15 F1 179.1(7)
C13 C14 C15 C10 0.2(11)
C15 C10 C11 C2 179.7(5)
C15 C10 C11 C12 -0.3(8)
C16 N1 C1 O1 -1.6(10)
C16 N1 C1 C2 178.2(6)
